data_7208051
loop_
_publ_author_name
'Conterosito, Eleonora'
'Croce, Gianluca'
'Palin, Luca'
'Boccaleri, Enrico'
'van Beek, Wouter'
'Milanesio, Marco'

_publ_section_title
;
 Crystal structure and solid-state transformations of
 Zn--triethanolamine--acetate complexes to ZnO
;
_journal_issue 13
_journal_name_full CrystEngComm
_journal_page_first 4472
_journal_paper_doi 10.1039/c2ce06468e
_journal_volume 14
_journal_year 2012
_chemical_formula_sum 'C10 H21 N O7 Zn'
_chemical_formula_weight 332.65
_chemical_name_systematic
;
?
;
_space_group_IT_number 2
_symmetry_cell_setting triclinic
_symmetry_space_group_name_Hall '-P 1'
_symmetry_space_group_name_H-M 'P -1'
_atom_sites_solution_hydrogens geom
_atom_sites_solution_primary direct
_atom_sites_solution_secondary difmap
_audit_creation_method SHELXL-97
_cell_angle_alpha 73.688(7)
_cell_angle_beta 77.256(7)
_cell_angle_gamma 85.402(6)
_cell_formula_units_Z 2
_cell_length_a 6.0895(4)
_cell_length_b 10.4778(9)
_cell_length_c 11.4086(10)
_cell_measurement_temperature 100(2)
_cell_volume 681.28(10)
_computing_cell_refinement 'CrysAlisPRO 171.34.44(OXford Diffraction)'
_computing_data_collection 'CrysAlisPRO 171.34.44(OXford Diffraction)'
_computing_data_reduction 'CrysAlisPRO 171.34.44(OXford Diffraction)'
_computing_molecular_graphics 'ORTEP3 for Windows (Farrugia, L. J., 1997)'
_computing_structure_refinement 'SHELXL-97 (Sheldrick, 2007)'
_computing_structure_solution 'Sir2008 (Burla, 2007)'
_diffrn_ambient_temperature 100(2)
_diffrn_measured_fraction_theta_full 0.962
_diffrn_measured_fraction_theta_max 0.900
_diffrn_radiation_monochromator graphite
_diffrn_radiation_source 'fine-focus sealed tube'
_diffrn_radiation_type MoK\a
_diffrn_radiation_wavelength 0.71073
_diffrn_reflns_av_R_equivalents 0.1748
_diffrn_reflns_av_sigmaI/netI 0.1764
_diffrn_reflns_limit_h_max 8
_diffrn_reflns_limit_h_min -9
_diffrn_reflns_limit_k_max 15
_diffrn_reflns_limit_k_min -15
_diffrn_reflns_limit_l_max 16
_diffrn_reflns_limit_l_min -16
_diffrn_reflns_number 22337
_diffrn_reflns_theta_full 25.00
_diffrn_reflns_theta_max 31.79
_diffrn_reflns_theta_min 4.38
_exptl_absorpt_coefficient_mu 1.830
_exptl_absorpt_correction_T_max 1.00000
_exptl_absorpt_correction_T_min 0.95126
_exptl_absorpt_correction_type multi-scan
_exptl_absorpt_process_details
;
CrysAlis RED, Oxford Diffraction Ltd.,
Version 1.171.32.29 (release 10-06-2008 CrysAlis171 .NET)
(compiled Jun 10 2008,16:49:55)
Empirical absorption correction using spherical harmonics,
implemented in SCALE3 ABSPACK scaling algorithm.
;
_exptl_crystal_colour colorless
_exptl_crystal_density_diffrn 1.612
_exptl_crystal_density_method 'not measured'
_exptl_crystal_F_000 348
_exptl_crystal_size_max 0.2
_exptl_crystal_size_mid 0.07
_exptl_crystal_size_min 0.03
_refine_diff_density_max 1.282
_refine_diff_density_min -0.724
_refine_diff_density_rms 0.161
_refine_ls_extinction_method none
_refine_ls_goodness_of_fit_ref 1.065
_refine_ls_hydrogen_treatment mixed
_refine_ls_matrix_type full
_refine_ls_number_parameters 180
_refine_ls_number_reflns 4177
_refine_ls_number_restraints 0
_refine_ls_restrained_S_all 1.065
_refine_ls_R_factor_all 0.1988
_refine_ls_R_factor_gt 0.0945
_refine_ls_shift/su_max 0.001
_refine_ls_shift/su_mean 0.000
_refine_ls_structure_factor_coef Fsqd
_refine_ls_weighting_details 'calc w=1/[\s^2^(Fo^2^)+(0.1065P)^2^+2.9092P] where P=(Fo^2^+2Fc^2^)/3'
_refine_ls_weighting_scheme calc
_refine_ls_wR_factor_gt 0.2342
_refine_ls_wR_factor_ref 0.2695
_reflns_number_gt 2066
_reflns_number_total 4177
_reflns_threshold_expression >2sigma(I)
_cod_data_source_file c2ce06468e.txt
_cod_data_source_block exp_254
_cod_original_cell_volume 681.28(9)
_cod_original_sg_symbol_H-M P-1
_cod_database_code 7208051

loop_
_symmetry_equiv_pos_as_xyz
'x, y, z'
'-x, -y, -z'

loop_
_atom_site_label
_atom_site_type_symbol
_atom_site_fract_x
_atom_site_fract_y
_atom_site_fract_z
_atom_site_U_iso_or_equiv
_atom_site_adp_type
_atom_site_occupancy
_atom_site_symmetry_multiplicity
_atom_site_calc_flag
_atom_site_refinement_flags
Zn1 Zn 0.50023(15) 0.29101(10) 0.79139(9) 0.0303(3) Uani 1 1 d .
O6 O 0.0753(9) 0.1759(6) 0.9032(6) 0.0390(14) Uani 1 1 d .
O7 O 0.9862(9) 0.5704(6) 0.7060(6) 0.0403(14) Uani 1 1 d .
O5 O 0.6708(10) 0.1179(6) 0.8865(6) 0.0415(15) Uani 1 1 d .
O4 O 0.7702(9) 0.4011(6) 0.7453(6) 0.0395(14) Uani 1 1 d .
O1 O 0.9858(11) 0.1583(7) 0.3911(6) 0.0529(17) Uani 1 1 d .
H1 H 1.0022 0.2384 0.3592 0.079 Uiso 1 1 calc R
O2 O 0.3318(10) 0.4186(6) 0.6523(6) 0.0407(15) Uani 1 1 d .
O3 O 0.2834(10) 0.3238(6) 0.9329(6) 0.0421(15) Uani 1 1 d .
N1 N 0.5215(10) 0.1718(7) 0.6678(6) 0.0285(14) Uani 1 1 d .
C4 C 0.2936(13) 0.3564(8) 0.5632(8) 0.0351(19) Uani 1 1 d .
H5A H 0.4025 0.3865 0.4855 0.042 Uiso 1 1 calc R
H5B H 0.1440 0.3797 0.5465 0.042 Uiso 1 1 calc R
C9 C 0.6035(15) 0.5981(10) 0.7978(10) 0.048(2) Uani 1 1 d .
H8B H 0.6550 0.6844 0.7916 0.072 Uiso 1 1 calc R
H8C H 0.5439 0.5540 0.8837 0.072 Uiso 1 1 calc R
H8A H 0.4879 0.6075 0.7505 0.072 Uiso 1 1 calc R
C8 C 0.5177(15) 0.0341(8) 0.7473(9) 0.038(2) Uani 1 1 d .
H7A H 0.5476 -0.0270 0.6953 0.046 Uiso 1 1 calc R
H7B H 0.3697 0.0155 0.8007 0.046 Uiso 1 1 calc R
C10 C -0.0900(15) 0.2914(11) 1.0525(9) 0.052(3) Uani 1 1 d .
H9A H -0.0433 0.3583 1.0841 0.077 Uiso 1 1 calc R
H9B H -0.1301 0.2127 1.1197 0.077 Uiso 1 1 calc R
H9C H -0.2178 0.3239 1.0155 0.077 Uiso 1 1 calc R
C5 C 0.7978(12) 0.5169(8) 0.7466(8) 0.0322(18) Uani 1 1 d .
C1 C 0.7727(15) 0.1358(9) 0.4651(9) 0.044(2) Uani 1 1 d .
H2A H 0.7529 0.0409 0.5010 0.052 Uiso 1 1 calc R
H2B H 0.6619 0.1682 0.4136 0.052 Uiso 1 1 calc R
C6 C 0.0987(13) 0.2591(9) 0.9562(8) 0.0354(19) Uani 1 1 d .
C2 C 0.7314(12) 0.2042(9) 0.5698(8) 0.0331(18) Uani 1 1 d .
H3A H 0.8584 0.1831 0.6109 0.040 Uiso 1 1 calc R
H3B H 0.7310 0.2995 0.5321 0.040 Uiso 1 1 calc R
C3 C 0.3161(13) 0.2064(8) 0.6144(8) 0.0342(18) Uani 1 1 d .
H4B H 0.1844 0.1736 0.6785 0.041 Uiso 1 1 calc R
H4A H 0.3247 0.1642 0.5479 0.041 Uiso 1 1 calc R
C7 C 0.6930(15) 0.0136(8) 0.8265(9) 0.038(2) Uani 1 1 d .
H6B H 0.6726 -0.0717 0.8887 0.046 Uiso 1 1 calc R
H6A H 0.8425 0.0141 0.7745 0.046 Uiso 1 1 calc R
H101 H 0.238(17) 0.463(10) 0.675(9) 0.046 Uiso 1 1 d .
H102 H 0.825(17) 0.138(9) 0.866(9) 0.046 Uiso 1 1 d .

loop_
_atom_site_aniso_label
_atom_site_aniso_U_11
_atom_site_aniso_U_22
_atom_site_aniso_U_33
_atom_site_aniso_U_23
_atom_site_aniso_U_13
_atom_site_aniso_U_12
Zn1 0.0253(5) 0.0319(5) 0.0341(6) -0.0102(4) -0.0034(4) -0.0053(3)
O6 0.029(3) 0.047(4) 0.045(4) -0.023(3) 0.001(3) -0.008(3)
O7 0.027(3) 0.028(3) 0.061(4) -0.009(3) 0.002(3) -0.008(2)
O5 0.036(3) 0.037(3) 0.055(4) -0.011(3) -0.021(3) 0.002(3)
O4 0.031(3) 0.032(3) 0.060(4) -0.017(3) -0.014(3) 0.001(2)
O1 0.056(4) 0.039(4) 0.051(4) -0.013(3) 0.015(3) 0.003(3)
O2 0.033(3) 0.042(4) 0.055(4) -0.023(3) -0.017(3) 0.011(3)
O3 0.037(3) 0.049(4) 0.041(4) -0.016(3) -0.002(3) -0.009(3)
N1 0.022(3) 0.034(4) 0.030(3) -0.009(3) -0.005(3) -0.007(3)
C4 0.028(4) 0.037(5) 0.041(5) -0.006(4) -0.013(4) -0.002(3)
C9 0.039(5) 0.045(6) 0.062(6) -0.024(5) 0.000(5) -0.002(4)
C8 0.040(5) 0.024(4) 0.051(5) -0.010(4) -0.011(4) -0.002(4)
C10 0.037(5) 0.068(7) 0.047(6) -0.020(5) 0.005(4) -0.008(5)
C5 0.026(4) 0.035(5) 0.040(5) -0.014(4) -0.011(4) 0.003(3)
C1 0.042(5) 0.036(5) 0.048(6) -0.015(5) 0.008(4) -0.009(4)
C6 0.028(4) 0.042(5) 0.031(5) -0.005(4) -0.005(4) 0.005(4)
C2 0.023(4) 0.037(5) 0.039(5) -0.012(4) -0.002(3) -0.003(3)
C3 0.024(4) 0.037(5) 0.043(5) -0.010(4) -0.011(4) -0.002(3)
C7 0.041(4) 0.030(4) 0.047(5) -0.009(4) -0.021(4) 0.005(4)

loop_
_atom_type_symbol
_atom_type_description
_atom_type_scat_dispersion_real
_atom_type_scat_dispersion_imag
_atom_type_scat_source
C C 0.0033 0.0016 'International Tables Vol C Tables 4.2.6.8 and 6.1.1.4'
H H 0.0000 0.0000 'International Tables Vol C Tables 4.2.6.8 and 6.1.1.4'
N N 0.0061 0.0033 'International Tables Vol C Tables 4.2.6.8 and 6.1.1.4'
O O 0.0106 0.0060 'International Tables Vol C Tables 4.2.6.8 and 6.1.1.4'
Zn Zn 0.2839 1.4301 'International Tables Vol C Tables 4.2.6.8 and 6.1.1.4'

loop_
_geom_angle_atom_site_label_1
_geom_angle_atom_site_label_2
_geom_angle_atom_site_label_3
_geom_angle
O3 Zn1 O4 112.9(2)
O3 Zn1 N1 136.9(3)
O4 Zn1 N1 110.2(2)
O3 Zn1 O5 99.5(3)
O4 Zn1 O5 92.8(2)
N1 Zn1 O5 79.9(2)
O3 Zn1 O2 95.0(3)
O4 Zn1 O2 95.3(2)
N1 Zn1 O2 79.2(2)
O5 Zn1 O2 159.1(2)
C7 O5 Zn1 112.2(4)
C5 O4 Zn1 132.5(5)
C4 O2 Zn1 113.6(5)
C6 O3 Zn1 112.4(5)
C8 N1 C3 111.7(6)
C8 N1 C2 113.7(6)
C3 N1 C2 111.9(6)
C8 N1 Zn1 104.8(5)
C3 N1 Zn1 105.1(5)
C2 N1 Zn1 109.0(5)
O2 C4 C3 109.0(7)
N1 C8 C7 110.2(7)
O4 C5 O7 121.7(7)
O4 C5 C9 120.7(7)
O7 C5 C9 117.6(7)
O1 C1 C2 112.3(7)
O6 C6 O3 123.1(7)
O6 C6 C10 120.4(8)
O3 C6 C10 116.4(8)
N1 C2 C1 117.8(7)
N1 C3 C4 110.4(6)
O5 C7 C8 109.1(6)

loop_
_geom_bond_atom_site_label_1
_geom_bond_atom_site_label_2
_geom_bond_distance
Zn1 O3 1.941(6)
Zn1 O4 1.973(6)
Zn1 N1 2.109(6)
Zn1 O5 2.153(6)
Zn1 O2 2.160(6)
O6 C6 1.225(10)
O7 C5 1.252(9)
O5 C7 1.427(10)
O4 C5 1.243(9)
O1 C1 1.381(11)
O2 C4 1.420(10)
O3 C6 1.298(10)
N1 C8 1.472(11)
N1 C3 1.486(9)
N1 C2 1.491(10)
C4 C3 1.521(11)
C9 C5 1.509(11)
C8 C7 1.511(11)
C10 C6 1.493(12)
C1 C2 1.524(11)
